data_2022684
loop_
_publ_author_name
'Blockhaus, Tobias'
'S\"unkel, Karlheinz'

_publ_section_title
;
 Isolation and crystal and molecular structures of [(C5H2Br3)2Fe],
 [(C5HBr4)2Fe] and [(C5Br5)(C5Br4HgBr)Fe]
;
_journal_coeditor_code QW3001
_journal_issue 11
_journal_name_full 'Acta Crystallographica Section C Structural Chemistry'
_journal_paper_doi 10.1107/S205322962200955X
_journal_volume 78
_journal_year 2022
_chemical_formula_iupac '[Fe (C5 H2 Br3)2]'
_chemical_formula_moiety 'C10 H4.04 Br5.96 Fe'
_chemical_formula_sum 'C10 H4.04 Br5.96 Fe'
_chemical_formula_weight 656.69
_chemical_name_systematic
;
Bis(1,2,3-tribromocyclopentadienyl)iron(II)
;
_space_group_crystal_system triclinic
_space_group_IT_number 2
_space_group_name_Hall '-P 1'
_space_group_name_H-M_alt 'P -1'
_atom_sites_solution_hydrogens geom
_atom_sites_solution_primary dual
_audit_creation_method SHELXL-2018/3
_cell_angle_alpha 88.745(4)
_cell_angle_beta 84.993(3)
_cell_angle_gamma 77.728(4)
_cell_formula_units_Z 2
_cell_length_a 7.0903(3)
_cell_length_b 7.4318(5)
_cell_length_c 13.8071(5)
_cell_measurement_reflns_used 2222
_cell_measurement_temperature 153(2)
_cell_measurement_theta_max 29.0790
_cell_measurement_theta_min 4.3510
_cell_volume 708.21(6)
_computing_cell_refinement
;
CrysAlis PRO (Agilent, 2014)
;
_computing_data_collection
;
CrysAlis PRO (Agilent, 2014)
;
_computing_data_reduction
;
CrysAlis PRO (Agilent, 2014)
;
_computing_structure_refinement
;
SHELXL2018 (Sheldrick, 2015<i>b</i>)
;
_computing_structure_solution
;
SHELXT (Sheldrick, 2015<i>a</i>)
;
_diffrn_ambient_temperature 153(2)
_diffrn_detector_area_resol_mean 15.9809
_diffrn_measured_fraction_theta_full 0.995
_diffrn_measured_fraction_theta_max 0.995
_diffrn_measurement_device_type 'Agilent XCalibur 2'
_diffrn_measurement_method '\w scans'
_diffrn_radiation_monochromator graphite
_diffrn_radiation_source 'Enhance (Mo) X-ray Source'
_diffrn_radiation_type MoK\a
_diffrn_radiation_wavelength 0.71073
_diffrn_reflns_av_R_equivalents 0.0412
_diffrn_reflns_av_unetI/netI 0.0474
_diffrn_reflns_limit_h_max 9
_diffrn_reflns_limit_h_min -9
_diffrn_reflns_limit_k_max 9
_diffrn_reflns_limit_k_min -9
_diffrn_reflns_limit_l_max 17
_diffrn_reflns_limit_l_min -17
_diffrn_reflns_number 9297
_diffrn_reflns_theta_full 25.242
_diffrn_reflns_theta_max 27.477
_diffrn_reflns_theta_min 4.356
_exptl_absorpt_coefficient_mu 17.864
_exptl_absorpt_correction_T_max 1.00000
_exptl_absorpt_correction_T_min 0.43379
_exptl_absorpt_correction_type multi-scan
_exptl_absorpt_process_details
;
(CrysAlis PRO; Agilent, 2014)
;
_exptl_crystal_colour yellow
_exptl_crystal_density_diffrn 3.079
_exptl_crystal_density_method 'not measured'
_exptl_crystal_description rod
_exptl_crystal_F_000 598
_exptl_crystal_size_max 0.486
_exptl_crystal_size_mid 0.147
_exptl_crystal_size_min 0.048
_refine_diff_density_max 2.305
_refine_diff_density_min -0.967
_refine_ls_extinction_method none
_refine_ls_goodness_of_fit_ref 1.088
_refine_ls_hydrogen_treatment constr
_refine_ls_matrix_type full
_refine_ls_number_parameters 162
_refine_ls_number_reflns 3234
_refine_ls_number_restraints 2
_refine_ls_restrained_S_all 1.091
_refine_ls_R_factor_all 0.0622
_refine_ls_R_factor_gt 0.0431
_refine_ls_shift/su_max 0.001
_refine_ls_shift/su_mean 0.000
_refine_ls_structure_factor_coef Fsqd
_refine_ls_weighting_details 'w=1/[\s^2^(Fo^2^)+(0.0263P)^2^+2.1323P] where P=(Fo^2^+2Fc^2^)/3'
_refine_ls_weighting_scheme calc
_refine_ls_wR_factor_gt 0.0832
_refine_ls_wR_factor_ref 0.0899
_reflns_number_gt 2496
_reflns_number_total 3234
_reflns_threshold_expression 'I > 2\s(I)'
_cod_data_source_file qw3001sup1.cif
_cod_data_source_block compd_3
_cod_database_code 2022684
_shelx_space_group_comment
;
The symmetry employed for this shelxl refinement is uniquely defined
by the following loop, which should always be used as a source of
symmetry information in preference to the above space-group names.
They are only intended as comments.
;
_shelx_estimated_absorpt_t_min 0.042
_shelx_estimated_absorpt_t_max 0.481

loop_
_space_group_symop_operation_xyz
'x, y, z'
'-x, -y, -z'

loop_
_atom_site_type_symbol
_atom_site_label
_atom_site_fract_x
_atom_site_fract_y
_atom_site_fract_z
_atom_site_U_iso_or_equiv
_atom_site_adp_type
_atom_site_calc_flag
_atom_site_occupancy
_atom_site_disorder_assembly
_atom_site_disorder_group
Br Br11 0.18791(10) 0.93782(10) 0.66385(5) 0.03293(18) Uani d 0.964 A 1
Br Br12 0.70467(10) 0.82612(11) 0.59801(5) 0.0373(2) Uani d 0.964 B 1
Br Br13 0.85028(10) 0.33022(11) 0.57625(4) 0.0392(2) Uani d 1 . .
Br Br21 0.28443(10) 0.90368(10) 0.92101(5) 0.03273(18) Uani d 0.962 C 1
Br Br22 0.80318(10) 0.77138(11) 0.86137(5) 0.03604(18) Uani d 1 . .
Br Br23 0.92650(9) 0.27609(10) 0.83466(5) 0.03364(18) Uani d 1 . .
Br Br14 0.434(2) 0.195(3) 0.6369(13) 0.035(4) Uiso d 0.036 D 2
Br Br24 0.468(2) 0.154(3) 0.8634(13) 0.034(4) Uiso d 0.038 E 2
Fe Fe1 0.48302(12) 0.53419(13) 0.75694(6) 0.0237(2) Uani d 1 . .
C C11 0.3423(9) 0.7001(9) 0.6536(4) 0.0261(14) Uani d 1 . .
H H11 0.264311 0.820193 0.663236 0.031 Uiso calc 0.036 A 2
C C12 0.5467(9) 0.6582(9) 0.6273(4) 0.0271(15) Uani d 1 . .
H H12 0.628980 0.743553 0.616656 0.033 Uiso calc 0.036 B 2
C C13 0.6018(9) 0.4628(9) 0.6202(4) 0.0284(15) Uani d 1 . .
C C14 0.4345(10) 0.3851(10) 0.6407(4) 0.0326(16) Uani d 1 . .
H H14 0.430543 0.258235 0.639497 0.039 Uiso calc 0.964 D 1
C C15 0.2755(10) 0.5343(10) 0.6631(4) 0.0317(16) Uani d 1 . .
H H15 0.145828 0.524053 0.681342 0.038 Uiso calc 1 . .
C C21 0.4231(8) 0.6678(9) 0.8879(4) 0.0259(14) Uani d 1 . .
H H21 0.351021 0.789982 0.898573 0.031 Uiso calc 0.038 C 2
C C22 0.6274(9) 0.6154(9) 0.8647(4) 0.0237(13) Uani d 1 . .
C C23 0.6743(8) 0.4208(9) 0.8548(4) 0.0233(14) Uani d 1 . .
C C24 0.5032(10) 0.3515(10) 0.8713(4) 0.0332(16) Uani d 1 . .
H H24 0.493556 0.226119 0.868992 0.040 Uiso calc 0.962 E 1
C C25 0.3465(9) 0.5074(10) 0.8921(4) 0.0293(15) Uani d 1 . .
H H25 0.214046 0.502975 0.906335 0.035 Uiso calc 1 . .

loop_
_atom_site_aniso_label
_atom_site_aniso_U_11
_atom_site_aniso_U_22
_atom_site_aniso_U_33
_atom_site_aniso_U_12
_atom_site_aniso_U_13
_atom_site_aniso_U_23
Br11 0.0307(4) 0.0358(4) 0.0253(3) 0.0076(3) -0.0012(3) 0.0037(3)
Br12 0.0340(4) 0.0432(5) 0.0328(4) -0.0084(3) 0.0071(3) 0.0079(3)
Br13 0.0371(4) 0.0508(5) 0.0200(3) 0.0122(3) -0.0003(3) -0.0041(3)
Br21 0.0323(4) 0.0359(4) 0.0232(3) 0.0067(3) 0.0014(3) -0.0041(3)
Br22 0.0313(4) 0.0408(4) 0.0375(4) -0.0107(3) -0.0017(3) -0.0080(3)
Br23 0.0294(4) 0.0380(4) 0.0277(3) 0.0063(3) -0.0045(3) 0.0020(3)
Fe1 0.0240(5) 0.0314(5) 0.0143(4) -0.0022(4) -0.0029(3) 0.0016(4)
C11 0.028(3) 0.031(4) 0.016(3) 0.002(3) -0.003(2) 0.003(3)
C12 0.031(3) 0.031(4) 0.016(3) 0.000(3) -0.001(3) -0.001(3)
C13 0.032(3) 0.036(4) 0.015(3) -0.002(3) -0.004(3) -0.003(3)
C14 0.040(4) 0.038(4) 0.021(3) -0.010(3) -0.008(3) -0.004(3)
C15 0.030(4) 0.047(5) 0.021(3) -0.014(3) -0.009(3) 0.007(3)
C21 0.019(3) 0.033(4) 0.021(3) 0.002(3) 0.001(2) 0.004(3)
C22 0.023(3) 0.033(4) 0.015(3) -0.005(3) -0.003(2) -0.001(3)
C23 0.018(3) 0.037(4) 0.013(3) -0.001(3) -0.003(2) 0.001(3)
C24 0.044(4) 0.037(4) 0.018(3) -0.007(3) -0.006(3) 0.006(3)
C25 0.024(3) 0.045(4) 0.017(3) -0.003(3) -0.003(2) 0.002(3)

loop_
_atom_type_symbol
_atom_type_description
_atom_type_scat_dispersion_real
_atom_type_scat_dispersion_imag
_atom_type_scat_source
C C 0.0033 0.0016 'International Tables Vol C Tables 4.2.6.8 and 6.1.1.4'
H H 0.0000 0.0000 'International Tables Vol C Tables 4.2.6.8 and 6.1.1.4'
Br Br -0.2901 2.4595 'International Tables Vol C Tables 4.2.6.8 and 6.1.1.4'
Fe Fe 0.3463 0.8444 'International Tables Vol C Tables 4.2.6.8 and 6.1.1.4'

loop_
_geom_angle_atom_site_label_1
_geom_angle_atom_site_label_2
_geom_angle_atom_site_label_3
_geom_angle_site_symmetry_1
_geom_angle_site_symmetry_3
_geom_angle
_geom_angle_publ_flag
C13 Fe1 C23 . . 109.3(2) ?
C13 Fe1 C15 . . 68.3(3) ?
C23 Fe1 C15 . . 155.3(3) ?
C13 Fe1 C22 . . 124.8(3) ?
C23 Fe1 C22 . . 40.7(2) ?
C15 Fe1 C22 . . 160.6(3) ?
C13 Fe1 C11 . . 68.1(2) ?
C23 Fe1 C11 . . 163.6(3) ?
C15 Fe1 C11 . . 40.3(3) ?
C22 Fe1 C11 . . 126.5(3) ?
C13 Fe1 C21 . . 160.7(3) ?
C23 Fe1 C21 . . 68.2(2) ?
C15 Fe1 C21 . . 122.3(3) ?
C22 Fe1 C21 . . 40.8(2) ?
C11 Fe1 C21 . . 108.6(2) ?
C13 Fe1 C25 . . 158.4(3) ?
C23 Fe1 C25 . . 68.1(2) ?
C15 Fe1 C25 . . 104.6(3) ?
C22 Fe1 C25 . . 68.2(2) ?
C11 Fe1 C25 . . 120.6(2) ?
C21 Fe1 C25 . . 40.2(3) ?
C13 Fe1 C24 . . 122.9(3) ?
C23 Fe1 C24 . . 40.4(3) ?
C15 Fe1 C24 . . 118.6(3) ?
C22 Fe1 C24 . . 68.6(3) ?
C11 Fe1 C24 . . 155.0(3) ?
C21 Fe1 C24 . . 68.5(3) ?
C25 Fe1 C24 . . 41.0(3) ?
C13 Fe1 C12 . . 40.8(2) ?
C23 Fe1 C12 . . 126.6(2) ?
C15 Fe1 C12 . . 68.8(3) ?
C22 Fe1 C12 . . 110.6(3) ?
C11 Fe1 C12 . . 40.8(2) ?
C21 Fe1 C12 . . 124.2(3) ?
C25 Fe1 C12 . . 157.7(3) ?
C24 Fe1 C12 . . 161.0(3) ?
C13 Fe1 C14 . . 40.9(3) ?
C23 Fe1 C14 . . 121.4(3) ?
C15 Fe1 C14 . . 40.5(3) ?
C22 Fe1 C14 . . 158.8(3) ?
C11 Fe1 C14 . . 68.0(3) ?
C21 Fe1 C14 . . 157.3(3) ?
C25 Fe1 C14 . . 120.7(3) ?
C24 Fe1 C14 . . 104.6(3) ?
C12 Fe1 C14 . . 68.9(3) ?
C15 C11 C12 . . 109.0(6) ?
C15 C11 Br11 . . 125.9(5) ?
C12 C11 Br11 . . 124.9(5) ?
C15 C11 Fe1 . . 69.6(3) ?
C12 C11 Fe1 . . 69.8(3) ?
Br11 C11 Fe1 . . 130.3(3) ?
C15 C11 H11 . . 125.5 ?
C12 C11 H11 . . 125.5 ?
Fe1 C11 H11 . . 126.7 ?
C13 C12 C11 . . 106.2(6) ?
C13 C12 Br12 . . 126.8(5) ?
C11 C12 Br12 . . 126.8(5) ?
C13 C12 Fe1 . . 68.8(3) ?
C11 C12 Fe1 . . 69.4(3) ?
Br12 C12 Fe1 . . 130.2(3) ?
C13 C12 H12 . . 126.9 ?
C11 C12 H12 . . 126.9 ?
Fe1 C12 H12 . . 126.5 ?
C12 C13 C14 . . 109.4(6) ?
C12 C13 Br13 . . 125.0(5) ?
C14 C13 Br13 . . 125.2(5) ?
C12 C13 Fe1 . . 70.4(3) ?
C14 C13 Fe1 . . 70.7(4) ?
Br13 C13 Fe1 . . 130.6(3) ?
Br14 C14 C15 . . 128.3(8) ?
Br14 C14 C13 . . 124.9(8) ?
C15 C14 C13 . . 106.8(6) ?
Br14 C14 Fe1 . . 128.2(9) ?
C15 C14 Fe1 . . 69.0(4) ?
C13 C14 Fe1 . . 68.4(4) ?
C15 C14 H14 . . 126.6 ?
C13 C14 H14 . . 126.6 ?
Fe1 C14 H14 . . 127.5 ?
C11 C15 C14 . . 108.6(6) ?
C11 C15 Fe1 . . 70.0(4) ?
C14 C15 Fe1 . . 70.5(4) ?
C11 C15 H15 . . 125.7 ?
C14 C15 H15 . . 125.7 ?
Fe1 C15 H15 . . 125.3 ?
C25 C21 C22 . . 108.3(5) ?
C25 C21 Br21 . . 125.3(4) ?
C22 C21 Br21 . . 126.0(5) ?
C25 C21 Fe1 . . 70.0(4) ?
C22 C21 Fe1 . . 69.5(3) ?
Br21 C21 Fe1 . . 131.4(3) ?
C25 C21 H21 . . 125.8 ?
C22 C21 H21 . . 125.8 ?
Fe1 C21 H21 . . 126.2 ?
C23 C22 C21 . . 107.3(6) ?
C23 C22 Br22 . . 126.3(4) ?
C21 C22 Br22 . . 126.1(5) ?
C23 C22 Fe1 . . 69.3(3) ?
C21 C22 Fe1 . . 69.7(4) ?
Br22 C22 Fe1 . . 131.0(3) ?
C24 C23 C22 . . 109.2(5) ?
C24 C23 Br23 . . 125.2(5) ?
C22 C23 Br23 . . 125.3(5) ?
C24 C23 Fe1 . . 70.3(3) ?
C22 C23 Fe1 . . 70.0(3) ?
Br23 C23 Fe1 . . 130.2(3) ?
C23 C24 C25 . . 106.8(6) ?
C23 C24 Br24 . . 131.1(8) ?
C25 C24 Br24 . . 121.9(8) ?
C23 C24 Fe1 . . 69.2(4) ?
C25 C24 Fe1 . . 69.4(4) ?
Br24 C24 Fe1 . . 123.0(7) ?
C23 C24 H24 . . 126.6 ?
C25 C24 H24 . . 126.6 ?
Fe1 C24 H24 . . 126.3 ?
C21 C25 C24 . . 108.4(6) ?
C21 C25 Fe1 . . 69.8(4) ?
C24 C25 Fe1 . . 69.6(3) ?
C21 C25 H25 . . 125.8 ?
C24 C25 H25 . . 125.8 ?
Fe1 C25 H25 . . 126.4 ?

loop_
_geom_bond_atom_site_label_1
_geom_bond_atom_site_label_2
_geom_bond_site_symmetry_2
_geom_bond_distance
_geom_bond_publ_flag
Br11 C11 . 1.871(6) ?
Br12 C12 . 1.862(7) ?
Br13 C13 . 1.883(6) ?
Br21 C21 . 1.863(6) ?
Br22 C22 . 1.871(7) ?
Br23 C23 . 1.881(6) ?
Br14 C14 . 1.41(2) ?
Br24 C24 . 1.55(2) ?
Fe1 C13 . 2.033(6) ?
Fe1 C23 . 2.039(6) ?
Fe1 C15 . 2.044(6) ?
Fe1 C22 . 2.048(6) ?
Fe1 C11 . 2.049(6) ?
Fe1 C21 . 2.049(6) ?
Fe1 C25 . 2.052(6) ?
Fe1 C24 . 2.054(6) ?
Fe1 C12 . 2.055(6) ?
Fe1 C14 . 2.064(6) ?
C11 C15 . 1.411(9) ?
C11 C12 . 1.432(9) ?
C11 H11 . 0.9500 ?
C12 C13 . 1.424(9) ?
C12 H12 . 0.9500 ?
C13 C14 . 1.430(9) ?
C14 C15 . 1.421(9) ?
C14 H14 . 0.9500 ?
C15 H15 . 0.9500 ?
C21 C25 . 1.409(9) ?
C21 C22 . 1.427(8) ?
C21 H21 . 0.9500 ?
C22 C23 . 1.420(9) ?
C23 C24 . 1.415(9) ?
C24 C25 . 1.439(9) ?
C24 H24 . 0.9500 ?
C25 H25 . 0.9500 ?

loop_
_geom_torsion_atom_site_label_1
_geom_torsion_atom_site_label_2
_geom_torsion_atom_site_label_3
_geom_torsion_atom_site_label_4
_geom_torsion_site_symmetry_1
_geom_torsion_site_symmetry_2
_geom_torsion_site_symmetry_3
_geom_torsion_site_symmetry_4
_geom_torsion
_geom_torsion_publ_flag
C15 C11 C12 C13 . . . . 0.5(6) ?
Br11 C11 C12 C13 . . . . -175.1(4) ?
Fe1 C11 C12 C13 . . . . 59.2(4) ?
C15 C11 C12 Br12 . . . . 175.8(4) ?
Br11 C11 C12 Br12 . . . . 0.3(8) ?
Fe1 C11 C12 Br12 . . . . -125.4(5) ?
C15 C11 C12 Fe1 . . . . -58.7(4) ?
Br11 C11 C12 Fe1 . . . . 125.7(4) ?
C11 C12 C13 C14 . . . . 0.7(6) ?
Br12 C12 C13 C14 . . . . -174.7(4) ?
Fe1 C12 C13 C14 . . . . 60.2(4) ?
C11 C12 C13 Br13 . . . . 174.0(4) ?
Br12 C12 C13 Br13 . . . . -1.4(8) ?
Fe1 C12 C13 Br13 . . . . -126.5(4) ?
C11 C12 C13 Fe1 . . . . -59.6(4) ?
Br12 C12 C13 Fe1 . . . . 125.1(5) ?
C12 C13 C14 Br14 . . . . 177.6(11) ?
Br13 C13 C14 Br14 . . . . 4.3(13) ?
Fe1 C13 C14 Br14 . . . . -122.3(11) ?
C12 C13 C14 C15 . . . . -1.5(7) ?
Br13 C13 C14 C15 . . . . -174.8(4) ?
Fe1 C13 C14 C15 . . . . 58.5(4) ?
C12 C13 C14 Fe1 . . . . -60.0(4) ?
Br13 C13 C14 Fe1 . . . . 126.7(5) ?
C12 C11 C15 C14 . . . . -1.4(7) ?
Br11 C11 C15 C14 . . . . 174.1(4) ?
Fe1 C11 C15 C14 . . . . -60.2(4) ?
C12 C11 C15 Fe1 . . . . 58.8(4) ?
Br11 C11 C15 Fe1 . . . . -125.7(4) ?
Br14 C14 C15 C11 . . . . -177.3(11) ?
C13 C14 C15 C11 . . . . 1.8(7) ?
Fe1 C14 C15 C11 . . . . 59.9(4) ?
Br14 C14 C15 Fe1 . . . . 122.8(12) ?
C13 C14 C15 Fe1 . . . . -58.2(4) ?
C25 C21 C22 C23 . . . . 0.1(6) ?
Br21 C21 C22 C23 . . . . 173.6(4) ?
Fe1 C21 C22 C23 . . . . -59.4(4) ?
C25 C21 C22 Br22 . . . . -173.9(4) ?
Br21 C21 C22 Br22 . . . . -0.4(8) ?
Fe1 C21 C22 Br22 . . . . 126.6(5) ?
C25 C21 C22 Fe1 . . . . 59.5(4) ?
Br21 C21 C22 Fe1 . . . . -127.0(5) ?
C21 C22 C23 C24 . . . . 0.1(6) ?
Br22 C22 C23 C24 . . . . 174.0(4) ?
Fe1 C22 C23 C24 . . . . -59.6(4) ?
C21 C22 C23 Br23 . . . . -174.6(4) ?
Br22 C22 C23 Br23 . . . . -0.7(7) ?
Fe1 C22 C23 Br23 . . . . 125.7(4) ?
C21 C22 C23 Fe1 . . . . 59.6(4) ?
Br22 C22 C23 Fe1 . . . . -126.4(4) ?
C22 C23 C24 C25 . . . . -0.1(6) ?
Br23 C23 C24 C25 . . . . 174.6(4) ?
Fe1 C23 C24 C25 . . . . -59.5(4) ?
C22 C23 C24 Br24 . . . . 175.6(10) ?
Br23 C23 C24 Br24 . . . . -9.7(12) ?
Fe1 C23 C24 Br24 . . . . 116.2(10) ?
C22 C23 C24 Fe1 . . . . 59.3(4) ?
Br23 C23 C24 Fe1 . . . . -126.0(4) ?
C22 C21 C25 C24 . . . . -0.1(7) ?
Br21 C21 C25 C24 . . . . -173.7(4) ?
Fe1 C21 C25 C24 . . . . 59.0(4) ?
C22 C21 C25 Fe1 . . . . -59.2(4) ?
Br21 C21 C25 Fe1 . . . . 127.3(5) ?
C23 C24 C25 C21 . . . . 0.2(6) ?
Br24 C24 C25 C21 . . . . -176.0(9) ?
Fe1 C24 C25 C21 . . . . -59.2(4) ?
C23 C24 C25 Fe1 . . . . 59.4(4) ?
Br24 C24 C25 Fe1 . . . . -116.8(9) ?

_cod_database_fobs_code 2022684
